data_7007526
loop_
_publ_author_name
'Wu, Chuan-De'
'Lin, Wenbin'

_publ_section_title
;
 Homochiral porous solids based on 1D coordination polymers built from
 46-membered macrocycles.
;
_journal_issue 38
_journal_name_full 'Dalton transactions (Cambridge, England : 2003)'
_journal_page_first 4563
_journal_page_last 4569
_journal_paper_doi 10.1039/b606817k
_journal_year 2006
_chemical_formula_sum 'C84.5 H90 Cl2 Mn N7 O18'
_chemical_formula_weight 1617.47
_chemical_name_systematic
;
?
;
_space_group_IT_number 5
_symmetry_cell_setting monoclinic
_symmetry_space_group_name_Hall 'C 2y'
_symmetry_space_group_name_H-M 'C 1 2 1'
_atom_sites_solution_hydrogens geom
_atom_sites_solution_primary direct
_atom_sites_solution_secondary difmap
_audit_creation_method SHELXL-97
_cell_angle_alpha 90.00
_cell_angle_beta 106.090(2)
_cell_angle_gamma 90.00
_cell_formula_units_Z 4
_cell_length_a 41.7484(12)
_cell_length_b 12.4528(4)
_cell_length_c 19.8531(5)
_cell_measurement_temperature 173(2)
_cell_measurement_theta_max 23.33
_cell_measurement_theta_min 1.94
_cell_volume 9917.0(5)
_computing_cell_refinement 'Siemens SMART & SAINT'
_computing_data_collection 'Siemens SMART'
_computing_data_reduction 'Siemens XPREP'
_computing_structure_refinement 'Siemens SHELXTL'
_computing_structure_solution 'Siemens SHELXTL'
_diffrn_ambient_temperature 173(2)
_diffrn_measured_fraction_theta_full 0.989
_diffrn_measured_fraction_theta_max 0.989
_diffrn_radiation_monochromator graphite
_diffrn_radiation_source 'fine-focus sealed tube'
_diffrn_radiation_type MoK\a
_diffrn_radiation_wavelength 0.71073
_diffrn_reflns_av_R_equivalents 0.0784
_diffrn_reflns_av_sigmaI/netI 0.0886
_diffrn_reflns_limit_h_max 46
_diffrn_reflns_limit_h_min -46
_diffrn_reflns_limit_k_max 13
_diffrn_reflns_limit_k_min -13
_diffrn_reflns_limit_l_max 22
_diffrn_reflns_limit_l_min -22
_diffrn_reflns_number 45100
_diffrn_reflns_theta_full 23.33
_diffrn_reflns_theta_max 23.33
_diffrn_reflns_theta_min 1.94
_diffrn_standards_decay_% 0
_diffrn_standards_interval_count 0
_diffrn_standards_interval_time .
_diffrn_standards_number 0
_exptl_absorpt_coefficient_mu 0.247
_exptl_absorpt_correction_T_max 1.0000
_exptl_absorpt_correction_T_min 0.6099
_exptl_absorpt_correction_type empirical
_exptl_absorpt_process_details 'SADABS (Sheldrick, 1996)'
_exptl_crystal_colour 'Light pink'
_exptl_crystal_density_diffrn 1.083
_exptl_crystal_density_method 'not measured'
_exptl_crystal_description Bloc
_exptl_crystal_F_000 3396
_exptl_crystal_size_max 0.80
_exptl_crystal_size_mid 0.50
_exptl_crystal_size_min 0.40
_refine_diff_density_max 0.631
_refine_diff_density_min -0.527
_refine_diff_density_rms 0.077
_refine_ls_abs_structure_details 'Flack H D (1983), Acta Cryst. A39, 876-881'
_refine_ls_abs_structure_Flack 0.05(6)
_refine_ls_extinction_method none
_refine_ls_goodness_of_fit_ref 1.011
_refine_ls_hydrogen_treatment constr
_refine_ls_matrix_type full
_refine_ls_number_parameters 943
_refine_ls_number_reflns 13790
_refine_ls_number_restraints 28
_refine_ls_restrained_S_all 1.011
_refine_ls_R_factor_gt 0.1362
_refine_ls_shift/su_max 0.003
_refine_ls_shift/su_mean 0.000
_refine_ls_structure_factor_coef Fsqd
_refine_ls_weighting_details 'calc w=1/[\s^2^(Fo^2^)+(0.0714P)^2^+86.8380P] where P=(Fo^2^+2Fc^2^)/3'
_refine_ls_weighting_scheme calc
_refine_ls_wR_factor_gt 0.2852
_refine_ls_wR_factor_ref 0.3294
_reflns_number_gt 7097
_reflns_number_total 13790
_reflns_threshold_expression >2sigma(I)
_cod_data_source_file b606817k.txt
_cod_data_source_block new6
_cod_depositor_comments
;
The following automatic conversions were performed:
'_symmetry_cell_setting' value 'Monoclinic' changed to 'monoclinic'
according to '/home/saulius/struct/CIF-dictionaries/cif_core.dic'
dictionary named 'cif_core.dic' version 2.4.1 from 2010-06-29.

Automatic conversion script
Id: cif_fix_enum 1527 2010-12-29 10:47:43Z saulius 
;
_cod_original_sg_symbol_H-M C2
_cod_original_formula_sum 'C84.50 H90 Cl2 Mn N7 O18'
_cod_database_code 7007526
_refine_ls_r_factor_ref 0.2175

loop_
_symmetry_equiv_pos_as_xyz
'x, y, z'
'-x, y, -z'
'x+1/2, y+1/2, z'
'-x+1/2, y+1/2, -z'

loop_
_atom_site_label
_atom_site_type_symbol
_atom_site_fract_x
_atom_site_fract_y
_atom_site_fract_z
_atom_site_U_iso_or_equiv
_atom_site_adp_type
_atom_site_occupancy
_atom_site_symmetry_multiplicity
_atom_site_calc_flag
_atom_site_refinement_flags
_atom_site_disorder_assembly
_atom_site_disorder_group
Mn1 Mn 0.36313(6) 1.3305(2) 0.61089(10) 0.1013(7) Uani 1 1 d . . .
O1 O 0.1773(3) 0.6610(8) 1.0253(5) 0.125(4) Uani 1 1 d . . .
O2 O 0.1319(3) 0.8510(11) 0.9556(6) 0.136(4) Uani 1 1 d . . .
O5 O 0.3219(2) 1.4498(8) 0.6006(4) 0.106(3) Uani 1 1 d . . .
O3 O 0.5164(3) 2.0753(9) 1.2194(5) 0.131(4) Uani 1 1 d . . .
O4 O 0.5697(3) 1.9120(9) 1.2026(5) 0.109(3) Uani 1 1 d . . .
N1 N 0.3352(3) 1.2450(9) 1.5092(6) 0.097(3) Uani 1 1 d . . .
N2 N 0.3375(3) 1.2329(9) 0.6732(5) 0.088(3) Uani 1 1 d . . .
N3 N 0.3854(4) 1.4402(12) 1.5459(7) 0.120(4) Uani 1 1 d . . .
N4 N 0.3925(4) 1.4164(12) 0.7072(6) 0.130(5) Uani 1 1 d . . .
N5 N 0.4019(3) 1.2069(12) 0.6283(7) 0.139(6) Uani 1 1 d . . .
C1 C 0.3529(4) 1.2035(16) 1.4637(7) 0.119(6) Uani 1 1 d . . .
H1A H 0.3765 1.2080 1.4748 0.143 Uiso 1 1 calc R . .
C2 C 0.3350(5) 1.1578(14) 1.4045(8) 0.123(6) Uani 1 1 d . . .
H2A H 0.3466 1.1353 1.3720 0.148 Uiso 1 1 calc R . .
C3 C 0.3012(4) 1.1407(11) 1.3868(8) 0.093(4) Uani 1 1 d . . .
C4 C 0.2853(4) 1.1785(11) 1.4297(8) 0.092(4) Uani 1 1 d . . .
H4A H 0.2618 1.1720 1.4191 0.111 Uiso 1 1 calc R . .
C5 C 0.3039(4) 1.2302(12) 1.4936(8) 0.103(5) Uani 1 1 d . . .
H5A H 0.2922 1.2543 1.5255 0.124 Uiso 1 1 calc R . .
C6 C 0.2872(5) 1.0807(14) 1.3162(10) 0.123(6) Uani 1 1 d D . .
H6A H 0.3016 1.0461 1.2934 0.148 Uiso 1 1 calc R . .
C7 C 0.2568(5) 1.0797(15) 1.2908(10) 0.139(7) Uani 1 1 d D . .
H7A H 0.2423 1.1172 1.3120 0.167 Uiso 1 1 calc R . .
C8 C 0.2429(6) 1.0120(16) 1.2205(8) 0.171(14) Uani 1 1 d D . .
C9 C 0.2113(7) 1.0288(16) 1.2009(10) 0.174(11) Uani 1 1 d D . .
H9A H 0.2021 1.0739 1.2294 0.208 Uiso 1 1 calc R . .
C10 C 0.1879(7) 0.9826(13) 1.1365(8) 0.136(7) Uani 1 1 d D . .
C11 C 0.1520(8) 0.990(3) 1.1173(15) 0.211(12) Uani 1 1 d . . .
H11A H 0.1411 1.0260 1.1469 0.253 Uiso 1 1 calc R . .
C12 C 0.1325(5) 0.9411(18) 1.0514(14) 0.156(7) Uani 1 1 d . . .
H12A H 0.1090 0.9484 1.0355 0.187 Uiso 1 1 calc R . .
C13 C 0.1487(7) 0.8886(15) 1.0164(9) 0.134(7) Uani 1 1 d . . .
C14 C 0.1836(5) 0.8790(10) 1.0311(6) 0.091(4) Uani 1 1 d . . .
C15 C 0.2041(5) 0.9267(11) 1.0952(7) 0.102(5) Uani 1 1 d . . .
C16 C 0.2378(5) 0.9026(12) 1.1220(8) 0.104(5) Uani 1 1 d . . .
H16A H 0.2483 0.8539 1.0981 0.125 Uiso 1 1 calc R . .
C17 C 0.2548(5) 0.9479(15) 1.1806(7) 0.129(7) Uani 1 1 d D . .
H17A H 0.2780 0.9330 1.1957 0.155 Uiso 1 1 calc R . .
C18 C 0.0977(7) 0.859(2) 0.9437(12) 0.191(11) Uani 1 1 d D . .
H18A H 0.0905 0.9348 0.9369 0.229 Uiso 1 1 calc R . .
H18B H 0.0909 0.8296 0.9840 0.229 Uiso 1 1 calc R . .
C19 C 0.0821(11) 0.795(4) 0.8785(15) 0.42(3) Uani 1 1 d D . .
H19A H 0.0580 0.7885 0.8722 0.635 Uiso 1 1 calc R . .
H19B H 0.0920 0.7226 0.8831 0.635 Uiso 1 1 calc R . .
H19C H 0.0861 0.8307 0.8377 0.635 Uiso 1 1 calc R . .
C20 C 0.1381(8) 0.547(2) 1.027(3) 0.37(3) Uani 1 1 d . . .
H20A H 0.1282 0.4757 1.0179 0.558 Uiso 1 1 calc R . .
H20B H 0.1221 0.6012 1.0020 0.558 Uiso 1 1 calc R . .
H20C H 0.1435 0.5620 1.0779 0.558 Uiso 1 1 calc R . .
C21 C 0.1643(7) 0.5517(15) 1.0077(13) 0.180(10) Uani 1 1 d . . .
H21A H 0.1592 0.5388 0.9566 0.216 Uiso 1 1 calc R . .
H21B H 0.1807 0.4975 1.0326 0.216 Uiso 1 1 calc R . .
C22 C 0.1944(4) 0.7008(13) 0.9817(8) 0.113(5) Uani 1 1 d . . .
C23 C 0.2086(7) 0.6459(14) 0.9345(10) 0.159(9) Uani 1 1 d . . .
H23A H 0.2036 0.5715 0.9284 0.191 Uiso 1 1 calc R . .
C24 C 0.2267(6) 0.6830(18) 0.9001(11) 0.154(8) Uani 1 1 d . . .
H24A H 0.2380 0.6375 0.8758 0.184 Uiso 1 1 calc R . .
C25 C 0.2298(4) 0.7996(16) 0.8988(7) 0.115(6) Uani 1 1 d . . .
C26 C 0.2454(5) 0.837(2) 0.8527(10) 0.154(7) Uani 1 1 d . . .
H26A H 0.2516 0.7920 0.8197 0.185 Uiso 1 1 calc R . .
C27 C 0.2521(6) 0.955(3) 0.8578(9) 0.147(9) Uani 1 1 d . . .
C28 C 0.2419(6) 1.0120(13) 0.8982(12) 0.134(7) Uani 1 1 d . . .
H28A H 0.2471 1.0865 0.9008 0.161 Uiso 1 1 calc R . .
C29 C 0.2223(4) 0.9692(13) 0.9423(8) 0.113(5) Uani 1 1 d . . .
H29A H 0.2128 1.0161 0.9693 0.136 Uiso 1 1 calc R . .
C30 C 0.2178(4) 0.8634(11) 0.9443(7) 0.087(4) Uani 1 1 d . . .
C31 C 0.1996(4) 0.8178(13) 0.9862(6) 0.097(4) Uani 1 1 d . . .
C32 C 0.2701(6) 0.9925(18) 0.8052(11) 0.198(13) Uani 1 1 d D . .
H32A H 0.2738 0.9432 0.7717 0.237 Uiso 1 1 calc R . .
C33 C 0.2801(6) 1.0893(16) 0.8054(10) 0.162(10) Uani 1 1 d D . .
H33A H 0.2742 1.1405 0.8354 0.194 Uiso 1 1 calc R . .
C34 C 0.3304(3) 1.1265(10) 0.6670(7) 0.082(4) Uani 1 1 d . . .
H34A H 0.3383 1.0876 0.6337 0.098 Uiso 1 1 calc R . .
C35 C 0.3134(4) 1.0714(12) 0.7032(8) 0.097(5) Uani 1 1 d . . .
H35A H 0.3086 0.9974 0.6939 0.116 Uiso 1 1 calc R . .
C36 C 0.3025(4) 1.1257(14) 0.7564(9) 0.096(5) Uani 1 1 d . . .
C37 C 0.3091(4) 1.2287(15) 0.7672(7) 0.116(5) Uani 1 1 d . . .
H37A H 0.3034 1.2656 0.8041 0.139 Uiso 1 1 calc R . .
C38 C 0.3247(5) 1.2822(12) 0.7236(9) 0.127(6) Uani 1 1 d . . .
H38A H 0.3269 1.3579 0.7284 0.152 Uiso 1 1 calc R . .
C39 C 0.4180(5) 1.4233(13) 1.5484(7) 0.117(5) Uani 1 1 d . . .
H39A H 0.4303 1.3693 1.5784 0.140 Uiso 1 1 calc R . .
C40 C 0.4352(5) 1.4900(16) 1.5036(9) 0.121(5) Uani 1 1 d . . .
H40A H 0.4582 1.4836 1.5069 0.146 Uiso 1 1 calc R . .
C41 C 0.4145(5) 1.5588(14) 1.4590(9) 0.106(5) Uani 1 1 d . . .
C42 C 0.3826(6) 1.5652(18) 1.4581(9) 0.146(7) Uani 1 1 d . . .
H42A H 0.3693 1.6148 1.4259 0.175 Uiso 1 1 calc R . .
C43 C 0.3672(4) 1.5085(16) 1.4983(8) 0.131(7) Uani 1 1 d . . .
H43A H 0.3440 1.5170 1.4928 0.158 Uiso 1 1 calc R . .
C44 C 0.4276(5) 1.6311(18) 1.4086(9) 0.140(7) Uani 1 1 d . . .
H44A H 0.4130 1.6776 1.3764 0.168 Uiso 1 1 calc R . .
C45 C 0.4598(4) 1.6261(15) 1.4118(8) 0.120(6) Uani 1 1 d . . .
H45A H 0.4739 1.5799 1.4451 0.144 Uiso 1 1 calc R . .
C46 C 0.4742(5) 1.6912(14) 1.3645(7) 0.106(5) Uani 1 1 d . . .
C47 C 0.5080(4) 1.6985(13) 1.3824(7) 0.106(5) Uani 1 1 d . . .
H47A H 0.5209 1.6660 1.4245 0.127 Uiso 1 1 calc R . .
C48 C 0.5245(4) 1.7552(13) 1.3381(6) 0.102(5) Uani 1 1 d . . .
C49 C 0.5593(4) 1.7613(12) 1.3538(7) 0.099(4) Uani 1 1 d . . .
H49A H 0.5726 1.7276 1.3950 0.118 Uiso 1 1 calc R . .
C50 C 0.5742(4) 1.8144(13) 1.3112(7) 0.105(4) Uani 1 1 d . . .
H50A H 0.5979 1.8193 1.3232 0.126 Uiso 1 1 calc R . .
C51 C 0.5544(3) 1.8634(9) 1.2479(6) 0.073(3) Uani 1 1 d . . .
C52 C 0.5209(4) 1.8580(10) 1.2307(6) 0.075(3) Uani 1 1 d . . .
C53 C 0.5044(3) 1.8080(12) 1.2756(6) 0.088(4) Uani 1 1 d . . .
C54 C 0.4707(3) 1.7988(13) 1.2610(7) 0.109(6) Uani 1 1 d . . .
H54A H 0.4570 1.8335 1.2206 0.131 Uiso 1 1 calc R . .
C55 C 0.4549(4) 1.7373(17) 1.3057(8) 0.130(6) Uani 1 1 d . . .
H55A H 0.4314 1.7298 1.2934 0.156 Uiso 1 1 calc R . .
C56 C 0.5972(5) 1.9761(17) 1.2258(9) 0.144(7) Uani 1 1 d . . .
H56A H 0.5946 2.0224 1.2644 0.172 Uiso 1 1 calc R . .
H56B H 0.6172 1.9307 1.2442 0.172 Uiso 1 1 calc R . .
C57 C 0.6014(5) 2.0378(19) 1.1729(11) 0.168(9) Uani 1 1 d . . .
H57A H 0.6209 2.0839 1.1903 0.252 Uiso 1 1 calc R . .
H57B H 0.5815 2.0826 1.1548 0.252 Uiso 1 1 calc R . .
H57C H 0.6046 1.9918 1.1353 0.252 Uiso 1 1 calc R . .
C58 C 0.4784(8) 2.129(3) 1.2642(17) 0.32(2) Uani 1 1 d D . .
H58A H 0.4669 2.1873 1.2814 0.475 Uiso 1 1 calc R . .
H58B H 0.4864 2.0761 1.3015 0.475 Uiso 1 1 calc R . .
H58C H 0.4629 2.0947 1.2238 0.475 Uiso 1 1 calc R . .
C59 C 0.5085(6) 2.176(2) 1.2418(15) 0.204(11) Uani 1 1 d D . .
H59A H 0.5019 2.2293 1.2035 0.245 Uiso 1 1 calc R . .
H59B H 0.5262 2.2055 1.2816 0.245 Uiso 1 1 calc R . .
C60 C 0.4985(4) 2.0175(14) 1.1610(9) 0.121(6) Uani 1 1 d . . .
C61 C 0.4820(5) 2.0636(16) 1.0945(11) 0.147(7) Uani 1 1 d . . .
H61A H 0.4825 2.1396 1.0906 0.176 Uiso 1 1 calc R . .
C62 C 0.4667(5) 2.0106(14) 1.0399(8) 0.115(6) Uani 1 1 d . . .
H62A H 0.4548 2.0474 0.9986 0.138 Uiso 1 1 calc R . .
C63 C 0.4675(3) 1.9061(11) 1.0411(7) 0.081(4) Uani 1 1 d . . .
C64 C 0.4519(3) 1.8436(13) 0.9806(6) 0.084(3) Uani 1 1 d . . .
H64A H 0.4404 1.8800 0.9388 0.100 Uiso 1 1 calc R . .
C65 C 0.4527(3) 1.7311(13) 0.9800(6) 0.084(4) Uani 1 1 d . . .
C66 C 0.4691(3) 1.6761(11) 1.0454(6) 0.075(3) Uani 1 1 d . . .
H66A H 0.4685 1.5999 1.0478 0.090 Uiso 1 1 calc R . .
C67 C 0.4851(3) 1.7331(10) 1.1021(6) 0.067(3) Uani 1 1 d . . .
H67A H 0.4977 1.6961 1.1427 0.080 Uiso 1 1 calc R . .
C68 C 0.4837(3) 1.8494(11) 1.1033(5) 0.068(3) Uani 1 1 d . . .
C69 C 0.5003(3) 1.9122(12) 1.1626(6) 0.081(4) Uani 1 1 d . . .
C70 C 0.4378(3) 1.6754(13) 0.9150(7) 0.090(4) Uani 1 1 d . . .
H70A H 0.4265 1.7181 0.8759 0.108 Uiso 1 1 calc R . .
C71 C 0.4383(3) 1.5719(15) 0.9050(7) 0.103(5) Uani 1 1 d . . .
H71A H 0.4475 1.5284 0.9450 0.123 Uiso 1 1 calc R . .
C72 C 0.4091(5) 1.3528(17) 0.7681(11) 0.194(11) Uani 1 1 d . . .
H72A H 0.4101 1.2768 0.7650 0.233 Uiso 1 1 calc R . .
C73 C 0.4238(5) 1.4062(14) 0.8323(7) 0.149(8) Uani 1 1 d . . .
H73A H 0.4326 1.3651 0.8736 0.179 Uiso 1 1 calc R . .
C74 C 0.4256(4) 1.5156(13) 0.8359(8) 0.121(6) Uani 1 1 d . . .
C75 C 0.4092(4) 1.5718(14) 0.7703(8) 0.118(6) Uani 1 1 d . . .
H75A H 0.4086 1.6481 0.7696 0.142 Uiso 1 1 calc R . .
C76 C 0.3955(4) 1.5192(14) 0.7139(7) 0.112(6) Uani 1 1 d . . .
H76A H 0.3868 1.5606 0.6727 0.135 Uiso 1 1 calc R . .
C77 C 0.4333(19) 1.121(5) 0.639(4) 0.54(5) Uiso 1 1 d D . .
C78 C 0.4510(12) 1.040(4) 0.611(3) 0.39(3) Uiso 1 1 d D . .
H78A H 0.4537 0.9751 0.6399 0.581 Uiso 1 1 calc R . .
H78B H 0.4730 1.0672 0.6105 0.581 Uiso 1 1 calc R . .
H78C H 0.4382 1.0220 0.5626 0.581 Uiso 1 1 calc R . .
Cl1 Cl 0.18086(17) 1.2437(5) 0.3535(5) 0.164(2) Uani 1 1 d . . .
O6 O 0.1624(5) 1.314(3) 0.356(3) 0.65(5) Uani 1 1 d . . .
O7 O 0.1990(6) 1.2867(15) 0.3144(12) 0.270(11) Uani 1 1 d D . .
Cl2 Cl 0.0000 1.8305(5) 1.0000 0.181(3) Uani 1 2 d S . .
O8 O 0.1972(6) 1.1971(19) 0.4098(12) 0.290(12) Uani 1 1 d D . .
O9 O 0.1714(10) 1.132(4) 0.3120(18) 0.35(2) Uiso 1 1 d D . .
O10 O 0.0285(3) 1.7670(9) 1.0305(10) 0.194(7) Uani 1 1 d . . .
O11 O -0.0118(4) 1.8968(15) 1.0489(8) 0.200(6) Uiso 1 1 d . . .
Cl3 Cl 0.2513(4) 1.4756(13) 0.4575(8) 0.241 Uiso 0.50 1 d PD . .
O12 O 0.2738(6) 1.5378(19) 0.4423(14) 0.201(12) Uiso 0.50 1 d PD . .
O13 O 0.2594(6) 1.4383(19) 0.5241(9) 0.173(10) Uiso 0.50 1 d PD . .
O14 O 0.2204(5) 1.512(2) 0.4361(14) 0.207 Uiso 0.50 1 d PD . .
O15 O 0.2526(6) 1.3795(17) 0.4190(12) 0.207 Uiso 0.50 1 d PD . .
O101 O 0.336(3) 1.384(10) 0.285(5) 0.22(5) Uiso 0.25 1 d P . .
O102 O 0.0257(13) 0.449(4) 0.525(3) 0.167(18) Uiso 0.25 1 d P . .
O103 O -0.0088(13) 0.783(4) 0.448(2) 0.21(2) Uiso 0.50 1 d P . .
O104 O 0.2427(11) 1.295(3) 0.613(2) 0.21(2) Uiso 0.50 1 d PD . .
N6 N 0.1373(16) 0.811(5) 0.744(3) 0.22(3) Uiso 0.50 1 d PD . .
N7 N 0.1614(19) 1.315(7) 0.692(4) 0.28(4) Uiso 0.50 1 d P . .
O18 O 0.3154(5) 0.7600(18) 0.0500(12) 0.266(9) Uiso 1 1 d . . .
O16 O 0.3781(8) 0.978(3) 0.5572(16) 0.191(11) Uiso 0.50 1 d P . .
O17 O 0.0083(8) 1.003(3) 0.7659(17) 0.256(14) Uiso 1 1 d D . .
N8 N 0.3932(9) 0.858(4) 0.112(2) 0.196(14) Uiso 0.50 1 d P . .
C81 C 0.1340(12) 0.618(4) 0.773(2) 0.185(17) Uiso 0.50 1 d PD . .
C82 C 0.1240(11) 0.720(4) 0.732(2) 0.167(15) Uiso 0.50 1 d PD . .
C83 C 0.1679(10) 1.233(4) 0.723(2) 0.157(15) Uiso 0.50 1 d PD . .
C84 C 0.1995(17) 1.239(10) 0.705(4) 0.35(6) Uiso 0.50 1 d PD . .
C85 C 0.3535(14) 0.891(5) 0.510(3) 0.21(2) Uiso 0.50 1 d P . .
C86 C 0.0002(9) 0.945(3) 0.6983(19) 0.294(16) Uiso 1 1 d D . .
C87 C 0.3230(9) 0.764(3) -0.022(2) 0.324(19) Uiso 1 1 d D . .
C89 C 0.3897(10) 0.747(6) 0.084(3) 0.23(2) Uiso 0.50 1 d PD . .
C88 C 0.3960(11) 0.649(4) 0.115(2) 0.173(16) Uiso 0.50 1 d P . .

loop_
_atom_site_aniso_label
_atom_site_aniso_U_11
_atom_site_aniso_U_22
_atom_site_aniso_U_33
_atom_site_aniso_U_23
_atom_site_aniso_U_13
_atom_site_aniso_U_12
Mn1 0.1162(16) 0.0971(14) 0.0773(12) -0.0003(13) 0.0046(11) -0.0329(14)
O1 0.196(11) 0.087(7) 0.110(8) 0.018(6) 0.072(8) -0.021(7)
O2 0.119(9) 0.151(10) 0.132(10) -0.026(9) 0.027(7) 0.003(8)
O5 0.120(7) 0.109(7) 0.084(6) -0.023(6) 0.022(5) -0.013(6)
O3 0.195(12) 0.092(7) 0.095(7) -0.024(6) 0.024(7) 0.046(8)
O4 0.116(8) 0.143(8) 0.064(6) -0.031(6) 0.017(6) -0.045(7)
N1 0.116(10) 0.089(8) 0.072(7) -0.003(6) 0.000(7) -0.023(7)
N2 0.125(9) 0.085(8) 0.053(6) -0.028(6) 0.021(6) -0.010(7)
N3 0.101(10) 0.128(11) 0.126(11) -0.009(9) 0.026(9) -0.038(9)
N4 0.165(12) 0.115(11) 0.087(9) 0.035(8) -0.006(8) -0.063(10)
N5 0.094(8) 0.147(12) 0.138(11) 0.050(9) -0.031(8) -0.071(8)
C1 0.124(12) 0.175(16) 0.058(9) 0.010(10) 0.025(9) -0.022(12)
C2 0.157(17) 0.128(14) 0.079(11) -0.030(10) 0.024(11) -0.023(12)
C3 0.107(12) 0.074(9) 0.090(11) 0.006(8) 0.015(10) 0.000(9)
C4 0.079(9) 0.090(10) 0.100(11) 0.006(9) 0.014(9) 0.005(8)
C5 0.087(10) 0.102(11) 0.104(11) -0.037(9) -0.003(9) -0.011(9)
C6 0.116(13) 0.109(13) 0.144(17) 0.047(12) 0.035(13) 0.005(12)
C7 0.163(18) 0.117(14) 0.130(16) 0.046(12) 0.027(14) -0.012(14)
C8 0.28(3) 0.149(19) 0.034(9) 0.022(11) -0.047(14) -0.13(2)
C9 0.32(4) 0.104(14) 0.084(15) -0.044(12) 0.031(18) -0.03(2)
C10 0.23(2) 0.092(11) 0.067(10) -0.014(9) 0.016(13) 0.008(14)
C11 0.18(2) 0.29(3) 0.17(2) -0.01(2) 0.07(2) 0.08(2)
C12 0.142(17) 0.17(2) 0.162(19) -0.045(17) 0.055(16) 0.011(15)
C13 0.18(2) 0.137(15) 0.083(12) -0.072(10) 0.031(13) -0.014(14)
C14 0.148(14) 0.073(9) 0.049(8) -0.007(7) 0.024(9) -0.015(9)
C15 0.205(18) 0.061(8) 0.047(8) -0.003(7) 0.046(11) -0.006(10)
C16 0.143(14) 0.081(10) 0.080(11) 0.009(9) 0.018(10) 0.000(10)
C17 0.186(17) 0.159(17) 0.035(8) -0.026(9) 0.017(10) -0.073(14)
C18 0.19(2) 0.26(3) 0.155(18) -0.10(2) 0.090(17) -0.08(2)
C19 0.50(8) 0.55(9) 0.34(5) 0.07(5) 0.30(6) -0.15(6)
C20 0.27(4) 0.15(2) 0.79(9) -0.05(3) 0.31(5) -0.12(2)
C21 0.25(3) 0.097(14) 0.24(2) -0.061(14) 0.14(2) -0.086(16)
C22 0.148(14) 0.095(12) 0.083(10) 0.022(9) 0.012(10) -0.001(10)
C23 0.30(3) 0.078(12) 0.147(17) -0.046(11) 0.141(19) 0.011(14)
C24 0.22(2) 0.128(18) 0.150(18) -0.052(14) 0.111(17) 0.003(16)
C25 0.157(14) 0.139(17) 0.071(9) 0.006(10) 0.069(9) -0.036(12)
C26 0.191(18) 0.138(16) 0.167(18) -0.014(16) 0.105(15) -0.014(16)
C27 0.186(19) 0.21(3) 0.052(10) 0.023(13) 0.049(11) -0.013(19)
C28 0.20(2) 0.070(11) 0.122(16) 0.005(11) 0.033(15) -0.002(11)
C29 0.164(15) 0.093(12) 0.086(10) 0.014(9) 0.042(10) -0.017(11)
C30 0.117(11) 0.068(10) 0.089(10) 0.008(8) 0.048(9) -0.016(8)
C31 0.133(11) 0.092(11) 0.055(7) -0.015(8) 0.009(8) -0.020(10)
C32 0.25(3) 0.15(2) 0.129(19) -0.063(17) -0.053(18) 0.08(2)
C33 0.24(2) 0.085(12) 0.111(15) -0.040(12) -0.030(15) 0.004(14)
C34 0.092(9) 0.061(8) 0.074(8) -0.008(7) -0.007(7) -0.015(7)
C35 0.118(12) 0.074(9) 0.076(10) 0.014(8) -0.010(9) -0.025(9)
C36 0.095(10) 0.105(13) 0.093(12) 0.027(10) 0.033(9) -0.030(9)
C37 0.164(15) 0.114(14) 0.080(10) -0.007(10) 0.052(10) -0.044(12)
C38 0.184(17) 0.078(10) 0.107(12) 0.003(9) 0.023(12) -0.050(11)
C39 0.144(15) 0.119(13) 0.086(10) 0.023(9) 0.029(11) -0.027(12)
C40 0.119(13) 0.142(15) 0.102(12) -0.037(12) 0.028(11) -0.023(12)
C41 0.082(11) 0.110(12) 0.103(12) -0.014(10) -0.015(10) -0.014(10)
C42 0.137(17) 0.20(2) 0.089(12) 0.040(13) 0.004(11) -0.033(15)
C43 0.105(12) 0.190(18) 0.094(11) 0.083(12) 0.019(10) -0.005(12)
C44 0.114(14) 0.21(2) 0.096(12) -0.017(13) 0.024(11) -0.035(14)
C45 0.095(12) 0.173(17) 0.078(10) -0.003(10) 0.001(9) -0.021(11)
C46 0.119(13) 0.163(15) 0.048(8) 0.032(9) 0.042(9) 0.028(11)
C47 0.121(13) 0.147(14) 0.053(8) 0.031(9) 0.029(9) 0.019(11)
C48 0.110(12) 0.130(12) 0.053(8) -0.019(8) 0.000(8) 0.039(10)
C49 0.099(11) 0.109(11) 0.069(9) 0.013(8) -0.008(8) 0.008(9)
C50 0.097(10) 0.120(12) 0.086(9) -0.010(10) 0.004(8) -0.029(10)
C51 0.079(9) 0.071(9) 0.054(7) -0.024(6) -0.008(7) 0.012(7)
C52 0.101(10) 0.079(9) 0.050(7) -0.004(6) 0.029(7) 0.018(7)
C53 0.091(9) 0.119(12) 0.056(7) -0.020(8) 0.023(7) 0.045(9)
C54 0.081(9) 0.180(17) 0.080(8) 0.030(10) 0.043(8) 0.053(10)
C55 0.104(11) 0.22(2) 0.079(10) -0.025(12) 0.050(9) 0.021(13)
C56 0.136(15) 0.178(18) 0.095(12) -0.023(13) -0.004(11) -0.062(14)
C57 0.126(15) 0.23(2) 0.139(17) 0.019(17) 0.016(13) -0.073(15)
C58 0.38(5) 0.32(4) 0.35(4) -0.14(3) 0.25(4) -0.21(4)
C59 0.19(2) 0.17(2) 0.30(3) 0.01(2) 0.14(2) -0.010(18)
C60 0.152(15) 0.089(12) 0.105(13) -0.008(10) 0.008(11) 0.047(11)
C61 0.179(18) 0.104(13) 0.134(16) 0.017(14) 0.006(15) 0.005(13)
C62 0.193(18) 0.081(12) 0.065(10) 0.010(9) 0.024(11) 0.019(11)
C63 0.097(10) 0.071(10) 0.086(10) 0.010(8) 0.045(8) 0.013(7)
C64 0.084(8) 0.107(12) 0.063(8) 0.010(9) 0.027(6) -0.003(8)
C65 0.066(8) 0.124(12) 0.071(9) 0.016(9) 0.034(7) -0.020(8)
C66 0.064(8) 0.093(9) 0.063(8) 0.006(8) 0.009(6) 0.003(7)
C67 0.065(7) 0.079(8) 0.053(7) 0.015(6) 0.009(6) 0.001(6)
C68 0.067(7) 0.096(10) 0.045(6) 0.000(7) 0.024(5) 0.011(7)
C69 0.097(9) 0.093(10) 0.063(8) 0.003(8) 0.038(7) 0.016(8)
C70 0.080(9) 0.119(12) 0.065(8) -0.019(8) 0.011(7) -0.052(9)
C71 0.091(10) 0.138(14) 0.061(8) 0.004(9) -0.008(7) -0.054(10)
C72 0.22(2) 0.144(17) 0.160(17) 0.056(16) -0.048(15) -0.114(17)
C73 0.22(2) 0.122(14) 0.059(9) 0.016(9) -0.035(11) -0.079(14)
C74 0.113(11) 0.114(13) 0.092(11) 0.020(10) -0.046(9) -0.074(10)
C75 0.128(12) 0.133(13) 0.084(10) 0.013(10) 0.012(9) -0.079(11)
C76 0.120(12) 0.119(13) 0.068(9) 0.018(9) -0.025(8) -0.067(10)
Cl1 0.132(4) 0.125(5) 0.222(7) 0.029(5) 0.029(4) 0.023(4)
O6 0.162(16) 0.42(4) 1.41(12) 0.66(6) 0.27(4) 0.15(2)
O7 0.36(3) 0.163(17) 0.33(3) 0.047(16) 0.17(2) 0.071(17)
Cl2 0.177(7) 0.055(3) 0.331(11) 0.000 0.105(7) 0.000
O8 0.34(3) 0.28(2) 0.25(2) 0.13(2) 0.079(19) 0.13(2)
O10 0.106(8) 0.093(8) 0.37(2) -0.076(11) 0.039(11) 0.015(6)

loop_
_atom_type_symbol
_atom_type_description
_atom_type_scat_dispersion_real
_atom_type_scat_dispersion_imag
_atom_type_scat_source
C C 0.0033 0.0016 'International Tables Vol C Tables 4.2.6.8 and 6.1.1.4'
H H 0.0000 0.0000 'International Tables Vol C Tables 4.2.6.8 and 6.1.1.4'
N N 0.0061 0.0033 'International Tables Vol C Tables 4.2.6.8 and 6.1.1.4'
O O 0.0106 0.0060 'International Tables Vol C Tables 4.2.6.8 and 6.1.1.4'
Cl Cl 0.1484 0.1585 'International Tables Vol C Tables 4.2.6.8 and 6.1.1.4'
Mn Mn 0.3368 0.7283 'International Tables Vol C Tables 4.2.6.8 and 6.1.1.4'

loop_
_geom_angle_atom_site_label_1
_geom_angle_atom_site_label_2
_geom_angle_atom_site_label_3
_geom_angle
_geom_angle_site_symmetry_1
_geom_angle_site_symmetry_3
_geom_angle_publ_flag
N5 Mn1 N2 88.7(4) . . ?
N5 Mn1 N4 89.8(5) . . ?
N2 Mn1 N4 91.2(4) . . ?
N5 Mn1 O5 174.9(4) . . ?
N2 Mn1 O5 86.4(4) . . ?
N4 Mn1 O5 89.2(5) . . ?
N5 Mn1 N3 96.5(5) . 1_554 ?
N2 Mn1 N3 174.8(6) . 1_554 ?
N4 Mn1 N3 89.1(5) . 1_554 ?
O5 Mn1 N3 88.5(5) . 1_554 ?
N5 Mn1 N1 89.2(5) . 1_554 ?
N2 Mn1 N1 91.8(4) . 1_554 ?
N4 Mn1 N1 176.9(5) . 1_554 ?
O5 Mn1 N1 92.1(4) . 1_554 ?
N3 Mn1 N1 88.1(5) 1_554 1_554 ?
C22 O1 C21 114.2(14) . . ?
C13 O2 C18 113.5(17) . . ?
C59 O3 C60 127.5(16) . . ?
C56 O4 C51 122.3(12) . . ?
C5 N1 C1 118.3(13) . . ?
C5 N1 Mn1 121.3(11) . 1_556 ?
C1 N1 Mn1 120.3(11) . 1_556 ?
C34 N2 C38 112.2(12) . . ?
C34 N2 Mn1 127.8(10) . . ?
C38 N2 Mn1 119.9(9) . . ?
C43 N3 C39 119.1(15) . . ?
C43 N3 Mn1 123.2(12) . 1_556 ?
C39 N3 Mn1 116.9(12) . 1_556 ?
C76 N4 C72 116.4(14) . . ?
C76 N4 Mn1 125.3(10) . . ?
C72 N4 Mn1 118.2(11) . . ?
C77 N5 Mn1 175(3) . . ?
C2 C1 N1 117.1(16) . . ?
C1 C2 C3 125.3(17) . . ?
C4 C3 C2 116.6(16) . . ?
C4 C3 C6 129.2(16) . . ?
C2 C3 C6 114.2(16) . . ?
C3 C4 C5 119.3(14) . . ?
N1 C5 C4 123.2(15) . . ?
C7 C6 C3 118(2) . . ?
C6 C7 C8 117(2) . . ?
C9 C8 C17 116.3(17) . . ?
C9 C8 C7 106(2) . . ?
C17 C8 C7 138(2) . . ?
C8 C9 C10 125(2) . . ?
C15 C10 C11 121.1(18) . . ?
C15 C10 C9 113(2) . . ?
C11 C10 C9 126(2) . . ?
C10 C11 C12 119(2) . . ?
C13 C12 C11 117(2) . . ?
C12 C13 O2 117(3) . . ?
C12 C13 C14 127.1(19) . . ?
O2 C13 C14 114.9(17) . . ?
C13 C14 C15 118.2(15) . . ?
C13 C14 C31 122.5(13) . . ?
C15 C14 C31 119.3(16) . . ?
C10 C15 C16 119.4(15) . . ?
C10 C15 C14 117.3(18) . . ?
C16 C15 C14 122.3(16) . . ?
C17 C16 C15 119.2(17) . . ?
C8 C17 C16 126.4(19) . . ?
O2 C18 C19 107(2) . . ?
C20 C21 O1 105(2) . . ?
O1 C22 C23 129.5(16) . . ?
O1 C22 C31 114.7(15) . . ?
C23 C22 C31 115.8(16) . . ?
C24 C23 C22 128.0(18) . . ?
C23 C24 C25 116.9(18) . . ?
C26 C25 C30 125.0(18) . . ?
C26 C25 C24 115(2) . . ?
C30 C25 C24 120.2(14) . . ?
C25 C26 C27 114.2(18) . . ?
C28 C27 C32 127(3) . . ?
C28 C27 C26 121.2(19) . . ?
C32 C27 C26 112(2) . . ?
C27 C28 C29 122.3(19) . . ?
C30 C29 C28 119.2(16) . . ?
C29 C30 C31 121.7(15) . . ?
C29 C30 C25 117.6(14) . . ?
C31 C30 C25 120.5(13) . . ?
C30 C31 C14 124.5(14) . . ?
C30 C31 C22 117.6(14) . . ?
C14 C31 C22 117.8(14) . . ?
C33 C32 C27 121(2) . . ?
C32 C33 C36 121(2) . . ?
C35 C34 N2 126.1(14) . . ?
C34 C35 C36 118.8(13) . . ?
C37 C36 C35 119.0(14) . . ?
C37 C36 C33 108.1(17) . . ?
C35 C36 C33 132.8(16) . . ?
C36 C37 C38 118.7(16) . . ?
C37 C38 N2 124.9(14) . . ?
N3 C39 C40 121.2(16) . . ?
C41 C40 C39 114.1(17) . . ?
C42 C41 C40 119.9(19) . . ?
C42 C41 C44 119.1(17) . . ?
C40 C41 C44 121.0(17) . . ?
C43 C42 C41 126.9(19) . . ?
C42 C43 N3 118.5(17) . . ?
C45 C44 C41 118.4(18) . . ?
C44 C45 C46 121.7(17) . . ?
C47 C46 C55 121.6(14) . . ?
C47 C46 C45 116.4(14) . . ?
C55 C46 C45 122.0(16) . . ?
C46 C47 C48 120.7(13) . . ?
C49 C48 C47 122.1(13) . . ?
C49 C48 C53 119.1(15) . . ?
C47 C48 C53 118.8(14) . . ?
C50 C49 C48 121.0(14) . . ?
C49 C50 C51 120.0(13) . . ?
C52 C51 O4 119.5(11) . . ?
C52 C51 C50 120.6(14) . . ?
O4 C51 C50 119.8(12) . . ?
C51 C52 C53 121.0(12) . . ?
C51 C52 C69 119.3(12) . . ?
C53 C52 C69 119.7(12) . . ?
C54 C53 C52 124.0(12) . . ?
C54 C53 C48 117.7(14) . . ?
C52 C53 C48 118.1(12) . . ?
C53 C54 C55 122.0(13) . . ?
C46 C55 C54 119.2(14) . . ?
C57 C56 O4 110.3(15) . . ?
O3 C59 C58 92.0(19) . . ?
C69 C60 O3 118.9(15) . . ?
C69 C60 C61 115.6(16) . . ?
O3 C60 C61 124.8(16) . . ?
C62 C61 C60 125.1(18) . . ?
C63 C62 C61 119.7(17) . . ?
C62 C63 C68 121.1(15) . . ?
C62 C63 C64 121.7(15) . . ?
C68 C63 C64 117.2(12) . . ?
C65 C64 C63 123.1(12) . . ?
C64 C65 C70 118.8(13) . . ?
C64 C65 C66 117.9(12) . . ?
C70 C65 C66 123.3(14) . . ?
C67 C66 C65 120.0(13) . . ?
C66 C67 C68 121.9(11) . . ?
C69 C68 C63 116.8(12) . . ?
C69 C68 C67 123.4(11) . . ?
C63 C68 C67 119.6(11) . . ?
C60 C69 C68 121.2(13) . . ?
C60 C69 C52 118.2(13) . . ?
C68 C69 C52 120.6(12) . . ?
C71 C70 C65 126.0(15) . . ?
C70 C71 C74 125.7(14) . . ?
C73 C72 N4 118.7(17) . . ?
C74 C73 C72 121.3(15) . . ?
C73 C74 C75 115.0(13) . . ?
C73 C74 C71 121.0(14) . . ?
C75 C74 C71 123.2(15) . . ?
C76 C75 C74 121.0(16) . . ?
C75 C76 N4 127.0(15) . . ?
C78 C77 N5 150(6) . . ?
O6 Cl1 O8 120(3) . . ?
O6 Cl1 O7 102.4(15) . . ?
O8 Cl1 O7 116.0(15) . . ?
O6 Cl1 O9 126(2) . . ?
O8 Cl1 O9 93.0(15) . . ?
O7 Cl1 O9 98.4(18) . . ?
O10 Cl2 O10 112.2(10) 2_557 . ?
O10 Cl2 O11 101.7(9) 2_557 . ?
O10 Cl2 O11 115.4(9) . . ?
O10 Cl2 O11 115.4(9) 2_557 2_557 ?
O10 Cl2 O11 101.7(9) . 2_557 ?
O11 Cl2 O11 111.1(14) . 2_557 ?
O12 Cl3 O14 114.9(16) . . ?
O12 Cl3 O13 115.0(15) . . ?
O14 Cl3 O13 113.0(15) . . ?
O12 Cl3 O15 103.6(14) . . ?
O14 Cl3 O15 107.0(15) . . ?
O13 Cl3 O15 101.4(14) . . ?
C83 N7 C84 54(4) . . ?
N6 C82 C81 128(5) . . ?
N7 C83 C84 85(6) . . ?
C83 C84 N7 41(4) . . ?
C88 C89 N8 133(4) . . ?

loop_
_geom_bond_atom_site_label_1
_geom_bond_atom_site_label_2
_geom_bond_distance
_geom_bond_site_symmetry_2
_geom_bond_publ_flag
Mn1 N5 2.192(16) . ?
Mn1 N2 2.212(11) . ?
Mn1 N4 2.238(13) . ?
Mn1 O5 2.241(10) . ?
Mn1 N3 2.248(14) 1_554 ?
Mn1 N1 2.293(11) 1_554 ?
O1 C22 1.357(18) . ?
O1 C21 1.470(18) . ?
O2 C13 1.303(17) . ?
O2 C18 1.38(2) . ?
O3 C59 1.40(2) . ?
O3 C60 1.393(18) . ?
O4 C56 1.369(17) . ?
O4 C51 1.379(15) . ?
N1 C5 1.270(16) . ?
N1 C1 1.413(18) . ?
N1 Mn1 2.294(11) 1_556 ?
N2 C34 1.355(15) . ?
N2 C38 1.399(19) . ?
N3 C43 1.341(18) . ?
N3 C39 1.368(19) . ?
N3 Mn1 2.247(14) 1_556 ?
N4 C76 1.290(18) . ?
N4 C72 1.45(2) . ?
N5 C77 1.66(6) . ?
C1 C2 1.332(19) . ?
C2 C3 1.37(2) . ?
C3 C4 1.304(18) . ?
C3 C6 1.55(2) . ?
C4 C5 1.442(17) . ?
C6 C7 1.230(15) . ?
C7 C8 1.60(3) . ?
C8 C9 1.29(3) . ?
C8 C17 1.317(18) . ?
C9 C10 1.492(17) . ?
C10 C15 1.39(2) . ?
C10 C11 1.44(3) . ?
C11 C12 1.47(3) . ?
C12 C13 1.27(2) . ?
C13 C14 1.41(2) . ?
C14 C15 1.450(19) . ?
C14 C31 1.467(19) . ?
C15 C16 1.39(2) . ?
C16 C17 1.311(19) . ?
C18 C19 1.508(19) . ?
C20 C21 1.26(3) . ?
C22 C23 1.42(2) . ?
C22 C31 1.47(2) . ?
C23 C24 1.24(2) . ?
C24 C25 1.46(2) . ?
C25 C26 1.34(2) . ?
C25 C30 1.398(19) . ?
C26 C27 1.50(3) . ?
C27 C28 1.23(2) . ?
C27 C32 1.52(3) . ?
C28 C29 1.46(2) . ?
C29 C30 1.333(18) . ?
C30 C31 1.392(18) . ?
C32 C33 1.277(17) . ?
C33 C36 1.59(3) . ?
C34 C35 1.332(17) . ?
C35 C36 1.43(2) . ?
C36 C37 1.32(2) . ?
C37 C38 1.389(19) . ?
C39 C40 1.53(2) . ?
C40 C41 1.36(2) . ?
C41 C42 1.33(2) . ?
C41 C44 1.55(2) . ?
C42 C43 1.36(2) . ?
C44 C45 1.33(2) . ?
C45 C46 1.49(2) . ?
C46 C47 1.361(18) . ?
C46 C55 1.349(19) . ?
C47 C48 1.44(2) . ?
C48 C49 1.399(19) . ?
C48 C53 1.449(17) . ?
C49 C50 1.354(18) . ?
C50 C51 1.436(17) . ?
C51 C52 1.346(16) . ?
C52 C53 1.415(17) . ?
C52 C69 1.542(16) . ?
C53 C54 1.360(17) . ?
C54 C55 1.46(2) . ?
C56 C57 1.35(2) . ?
C58 C59 1.559(17) . ?
C60 C69 1.313(18) . ?
C60 C61 1.43(2) . ?
C61 C62 1.28(2) . ?
C62 C63 1.302(18) . ?
C63 C68 1.421(16) . ?
C63 C64 1.428(17) . ?
C64 C65 1.401(19) . ?
C65 C70 1.445(17) . ?
C65 C66 1.461(16) . ?
C66 C67 1.342(15) . ?
C67 C68 1.450(17) . ?
C68 C69 1.423(16) . ?
C70 C71 1.306(19) . ?
C71 C74 1.50(2) . ?
C72 C73 1.42(2) . ?
C73 C74 1.36(2) . ?
C74 C75 1.470(19) . ?
C75 C76 1.286(18) . ?
C77 C78 1.45(2) . ?
Cl1 O6 1.18(3) . ?
Cl1 O8 1.276(18) . ?
Cl1 O7 1.34(2) . ?
Cl1 O9 1.61(4) . ?
Cl2 O10 1.417(13) 2_557 ?
Cl2 O10 1.417(12) . ?
Cl2 O11 1.459(17) . ?
Cl2 O11 1.460(17) 2_557 ?
Cl3 O12 1.316(15) . ?
Cl3 O14 1.318(15) . ?
Cl3 O13 1.354(14) . ?
Cl3 O15 1.428(15) . ?
N6 C82 1.26(2) . ?
N7 C83 1.19(9) . ?
N7 C84 1.81(11) . ?
O18 C87 1.55(4) . ?
O16 C85 1.61(6) . ?
O17 C86 1.482(19) . ?
N8 C89 1.49(7) . ?
C81 C82 1.51(2) . ?
C83 C84 1.470(15) . ?
C89 C88 1.35(6) . ?
